data_7015597
loop_
_publ_author_name
'Wu, Guiling'
'Mei, Fusheng'
'Gao, Qian'
'Han, Fang'
'Lan, Shemin'
'Zhang, Jianming'
'Li, Dongfeng'

_publ_section_title
;
 Syntheses, structures and properties of a series of non-heme
 alkoxide-Fe(III) complexes of a benzimidazolyl-rich ligand as models
 for lipoxygenase.
;
_journal_issue 24
_journal_name_full 'Dalton transactions (Cambridge, England : 2003)'
_journal_page_first 6433
_journal_page_last 6439
_journal_paper_doi 10.1039/c0dt01760d
_journal_volume 40
_journal_year 2011
_chemical_formula_sum 'C39 H45 Cl2 Fe N10 O10'
_chemical_formula_weight 940.60
_chemical_name_systematic
;
?
;
_space_group_IT_number 2
_symmetry_cell_setting triclinic
_symmetry_space_group_name_Hall '-P 1'
_symmetry_space_group_name_H-M 'P -1'
_atom_sites_solution_hydrogens geom
_atom_sites_solution_primary direct
_atom_sites_solution_secondary difmap
_audit_creation_method SHELXL-97
_cell_angle_alpha 93.438(4)
_cell_angle_beta 92.457(3)
_cell_angle_gamma 91.588(4)
_cell_formula_units_Z 2
_cell_length_a 12.110(2)
_cell_length_b 12.182(3)
_cell_length_c 17.153(3)
_cell_measurement_reflns_used 3773
_cell_measurement_temperature 298(2)
_cell_measurement_theta_max 23.36
_cell_measurement_theta_min 2.34
_cell_volume 2522.4(9)
_computing_cell_refinement 'Bruker SMART'
_computing_data_collection 'Bruker SMART'
_computing_data_reduction 'Bruker SAINT'
_computing_molecular_graphics 'Bruker SHELXTL'
_computing_publication_material 'Bruker SHELXTL'
_computing_structure_refinement 'SHELXL-97 (Sheldrick, 1997)'
_computing_structure_solution 'SHELXS-97 (Sheldrick, 1990)'
_diffrn_ambient_temperature 298(2)
_diffrn_measured_fraction_theta_full 0.988
_diffrn_measured_fraction_theta_max 0.988
_diffrn_measurement_device_type 'CCD area detector'
_diffrn_measurement_method 'phi and omega scans'
_diffrn_radiation_monochromator graphite
_diffrn_radiation_source 'fine-focus sealed tube'
_diffrn_radiation_type MoK\a
_diffrn_radiation_wavelength 0.71073
_diffrn_reflns_av_R_equivalents 0.0233
_diffrn_reflns_av_sigmaI/netI 0.0455
_diffrn_reflns_limit_h_max 12
_diffrn_reflns_limit_h_min -14
_diffrn_reflns_limit_k_max 14
_diffrn_reflns_limit_k_min -14
_diffrn_reflns_limit_l_max 20
_diffrn_reflns_limit_l_min -19
_diffrn_reflns_number 14800
_diffrn_reflns_theta_full 25.00
_diffrn_reflns_theta_max 25.00
_diffrn_reflns_theta_min 2.11
_exptl_absorpt_coefficient_mu 0.463
_exptl_absorpt_correction_type none
_exptl_crystal_colour yellow
_exptl_crystal_density_diffrn 1.238
_exptl_crystal_density_method 'not measured'
_exptl_crystal_description needle
_exptl_crystal_F_000 978
_exptl_crystal_size_max 0.16
_exptl_crystal_size_mid 0.06
_exptl_crystal_size_min 0.04
_refine_diff_density_max 0.845
_refine_diff_density_min -0.368
_refine_diff_density_rms 0.116
_refine_ls_extinction_method none
_refine_ls_goodness_of_fit_ref 1.073
_refine_ls_hydrogen_treatment constr
_refine_ls_matrix_type full
_refine_ls_number_parameters 765
_refine_ls_number_reflns 8800
_refine_ls_number_restraints 0
_refine_ls_restrained_S_all 1.073
_refine_ls_R_factor_all 0.1212
_refine_ls_R_factor_gt 0.0953
_refine_ls_shift/su_max 0.000
_refine_ls_shift/su_mean 0.000
_refine_ls_structure_factor_coef Fsqd
_refine_ls_weighting_details 'calc w=1/[\s^2^(Fo^2^)+(0.1927P)^2^+0.0860P] where P=(Fo^2^+2Fc^2^)/3'
_refine_ls_weighting_scheme calc
_refine_ls_wR_factor_gt 0.2601
_refine_ls_wR_factor_ref 0.2883
_reflns_number_gt 6305
_reflns_number_total 8800
_reflns_threshold_expression >2sigma(I)
_cod_data_source_file c0dt01760d.txt
_cod_data_source_block Fe(OMe)(medtb).(ClO4)2.H2O
_cod_depositor_comments
;
The following automatic conversions were performed:
'_symmetry_cell_setting' value 'Triclinic' changed to 'triclinic'
according to '/home/saulius/struct/CIF-dictionaries/cif_core.dic'
dictionary named 'cif_core.dic' version 2.4.1 from
2010-06-29.

'_refine_ls_hydrogen_treatment' value 'CONSTR' changed to
'constr' according to '/home/saulius/struct/CIF-dictionaries/cif_core.dic'
dictionary named 'cif_core.dic' version 2.4.1 from 2010-06-29.

Automatic conversion script
Id: cif_fix_enum 1555 2011-01-17 13:19:09Z saulius 
;
_cod_original_cell_volume 2522.5(9)
_cod_original_sg_symbol_H-M P-1
_cod_database_code 7015597

loop_
_symmetry_equiv_pos_as_xyz
'x, y, z'
'-x, -y, -z'

loop_
_atom_site_label
_atom_site_type_symbol
_atom_site_fract_x
_atom_site_fract_y
_atom_site_fract_z
_atom_site_U_iso_or_equiv
_atom_site_adp_type
_atom_site_occupancy
_atom_site_symmetry_multiplicity
_atom_site_calc_flag
_atom_site_refinement_flags
_atom_site_disorder_assembly
_atom_site_disorder_group
Fe1 Fe 0.76306(5) 0.12238(5) 0.28078(4) 0.0532(3) Uani 1 1 d . . .
O1 O 0.6430(3) 0.0476(3) 0.3127(2) 0.0693(9) Uani 1 1 d . . .
N1 N 0.9275(3) 0.2120(3) 0.2533(2) 0.0569(10) Uani 1 1 d . . .
N2 N 0.7140(3) 0.3021(3) 0.2916(2) 0.0585(10) Uani 1 1 d . . .
N3 N 0.6049(4) 0.5134(4) 0.3447(3) 0.0728(12) Uani 1 1 d . . .
N4 N 0.6468(3) 0.4708(4) 0.4678(3) 0.0604(10) Uani 1 1 d . . .
N5 N 0.8450(3) 0.1414(3) 0.3902(2) 0.0566(10) Uani 1 1 d . . .
N6 N 0.9998(3) 0.1673(3) 0.4621(3) 0.0618(10) Uani 1 1 d . . .
N7 N 0.8685(3) 0.0000(3) 0.2421(2) 0.0580(10) Uani 1 1 d . . .
N8 N 1.0087(4) -0.0535(4) 0.1722(3) 0.0817(14) Uani 1 1 d . . .
N9 N 0.7020(4) 0.1480(4) 0.1679(2) 0.0642(11) Uani 1 1 d . . .
N10 N 0.6047(4) 0.2456(5) 0.0871(3) 0.0804(14) Uani 1 1 d . . .
C1 C 0.9692(4) 0.1507(4) 0.1848(3) 0.0655(13) Uani 1 1 d . . .
H1A H 1.0474 0.1672 0.1800 0.079 Uiso 1 1 calc R . .
H1B H 0.9296 0.1697 0.1374 0.079 Uiso 1 1 calc R . .
C2 C 0.8991(4) 0.3253(4) 0.2368(3) 0.0670(14) Uani 1 1 d . . .
H2A H 0.8649 0.3262 0.1847 0.080 Uiso 1 1 calc R . .
H2B H 0.9657 0.3717 0.2391 0.080 Uiso 1 1 calc R . .
C3 C 0.8195(4) 0.3698(4) 0.2967(3) 0.0641(13) Uani 1 1 d . . .
H3A H 0.8535 0.3683 0.3489 0.077 Uiso 1 1 calc R . .
H3B H 0.8036 0.4456 0.2872 0.077 Uiso 1 1 calc R . .
C4 C 0.6536(5) 0.3183(4) 0.3649(3) 0.0677(13) Uani 1 1 d . . .
H4A H 0.6945 0.2843 0.4064 0.081 Uiso 1 1 calc R . .
H4B H 0.5822 0.2801 0.3576 0.081 Uiso 1 1 calc R . .
C5 C 0.6353(4) 0.4355(5) 0.3907(3) 0.0652(13) Uani 1 1 d . . .
C6 C 0.5977(4) 0.6058(4) 0.3955(4) 0.0699(14) Uani 1 1 d . . .
C7 C 0.5695(5) 0.7134(5) 0.3792(5) 0.0875(19) Uani 1 1 d . . .
H7 H 0.5524 0.7315 0.3283 0.105 Uiso 1 1 calc R . .
C8 C 0.5677(6) 0.7903(6) 0.4398(6) 0.096(2) Uani 1 1 d . . .
H8 H 0.5489 0.8619 0.4303 0.115 Uiso 1 1 calc R . .
C9 C 0.5941(5) 0.7630(6) 0.5165(6) 0.098(2) Uani 1 1 d . . .
H9 H 0.5930 0.8178 0.5566 0.118 Uiso 1 1 calc R . .
C10 C 0.6216(5) 0.6578(5) 0.5350(4) 0.0781(16) Uani 1 1 d . . .
H10 H 0.6379 0.6398 0.5861 0.094 Uiso 1 1 calc R . .
C11 C 0.6231(4) 0.5814(4) 0.4720(3) 0.0632(13) Uani 1 1 d . . .
C12 C 0.6793(5) 0.4074(5) 0.5337(4) 0.0794(16) Uani 1 1 d . . .
H12A H 0.6478 0.3342 0.5259 0.119 Uiso 1 1 calc R . .
H12B H 0.6531 0.4419 0.5809 0.119 Uiso 1 1 calc R . .
H12C H 0.7584 0.4042 0.5377 0.119 Uiso 1 1 calc R . .
C13 C 0.8228(4) 0.1145(4) 0.4656(3) 0.0582(12) Uani 1 1 d . . .
C14 C 0.7264(5) 0.0780(5) 0.4978(3) 0.0702(14) Uani 1 1 d . . .
H14 H 0.6612 0.0664 0.4675 0.084 Uiso 1 1 calc R . .
C15 C 0.7305(6) 0.0598(5) 0.5754(4) 0.0845(17) Uani 1 1 d . . .
H15 H 0.6667 0.0358 0.5985 0.101 Uiso 1 1 calc R . .
C16 C 0.8283(7) 0.0764(6) 0.6210(4) 0.096(2) Uani 1 1 d . . .
H16 H 0.8286 0.0628 0.6738 0.115 Uiso 1 1 calc R . .
C17 C 0.9243(6) 0.1124(5) 0.5896(4) 0.0846(17) Uani 1 1 d . . .
H17 H 0.9895 0.1234 0.6201 0.102 Uiso 1 1 calc R . .
C18 C 0.9201(5) 0.1313(4) 0.5118(3) 0.0645(13) Uani 1 1 d . . .
C19 C 1.1153(4) 0.1967(5) 0.4846(4) 0.0807(17) Uani 1 1 d . . .
H19A H 1.1507 0.1343 0.5050 0.121 Uiso 1 1 calc R . .
H19B H 1.1182 0.2564 0.5239 0.121 Uiso 1 1 calc R . .
H19C H 1.1529 0.2188 0.4396 0.121 Uiso 1 1 calc R . .
C20 C 0.9518(4) 0.1735(4) 0.3920(3) 0.0556(11) Uani 1 1 d . . .
C21 C 1.0066(4) 0.2096(4) 0.3211(3) 0.0645(13) Uani 1 1 d . . .
H21A H 1.0400 0.2825 0.3323 0.077 Uiso 1 1 calc R . .
H21B H 1.0651 0.1598 0.3082 0.077 Uiso 1 1 calc R . .
C22 C 0.9500(4) 0.0311(4) 0.1986(3) 0.0636(13) Uani 1 1 d . . .
C23 C 1.1068(7) -0.0493(7) 0.1225(5) 0.118(3) Uani 1 1 d . . .
H23A H 1.1053 0.0161 0.0940 0.177 Uiso 1 1 calc R . .
H23B H 1.1048 -0.1128 0.0865 0.177 Uiso 1 1 calc R . .
H23C H 1.1732 -0.0485 0.1551 0.177 Uiso 1 1 calc R . .
C24 C 0.9639(5) -0.1472(5) 0.2035(4) 0.0811(17) Uani 1 1 d . . .
C25 C 0.9927(7) -0.2552(6) 0.1990(6) 0.117(3) Uani 1 1 d . . .
H25 H 1.0512 -0.2786 0.1695 0.141 Uiso 1 1 calc R . .
C26 C 0.9332(8) -0.3263(7) 0.2389(6) 0.133(3) Uani 1 1 d . . .
H26 H 0.9525 -0.3997 0.2377 0.160 Uiso 1 1 calc R . .
C27 C 0.8431(7) -0.2927(6) 0.2821(6) 0.117(3) Uani 1 1 d . . .
H27 H 0.8031 -0.3444 0.3081 0.141 Uiso 1 1 calc R . .
C28 C 0.8133(5) -0.1857(5) 0.2866(4) 0.0820(17) Uani 1 1 d . . .
H28 H 0.7543 -0.1627 0.3158 0.098 Uiso 1 1 calc R . .
C29 C 0.8751(4) -0.1119(5) 0.2456(3) 0.0683(14) Uani 1 1 d . . .
C30 C 0.6873(4) 0.0864(5) 0.0960(3) 0.0696(14) Uani 1 1 d . . .
C31 C 0.7191(5) -0.0161(6) 0.0717(4) 0.0860(18) Uani 1 1 d . . .
H31 H 0.7584 -0.0596 0.1053 0.103 Uiso 1 1 calc R . .
C32 C 0.6905(6) -0.0538(8) -0.0057(5) 0.104(2) Uani 1 1 d . . .
H32 H 0.7133 -0.1224 -0.0243 0.125 Uiso 1 1 calc R . .
C33 C 0.6301(7) 0.0084(9) -0.0541(5) 0.105(2) Uani 1 1 d . . .
H33 H 0.6107 -0.0202 -0.1045 0.126 Uiso 1 1 calc R . .
C34 C 0.5971(6) 0.1104(9) -0.0315(4) 0.102(2) Uani 1 1 d . . .
H34 H 0.5570 0.1525 -0.0656 0.123 Uiso 1 1 calc R . .
C35 C 0.6257(5) 0.1496(6) 0.0449(4) 0.0813(17) Uani 1 1 d . . .
C36 C 0.5359(7) 0.3371(8) 0.0596(5) 0.121(3) Uani 1 1 d . . .
H36A H 0.4642 0.3082 0.0415 0.182 Uiso 1 1 calc R . .
H36B H 0.5713 0.3708 0.0177 0.182 Uiso 1 1 calc R . .
H36C H 0.5281 0.3909 0.1020 0.182 Uiso 1 1 calc R . .
C37 C 0.6512(4) 0.2411(5) 0.1586(3) 0.0676(14) Uani 1 1 d . . .
C38 C 0.6444(4) 0.3283(5) 0.2228(3) 0.0708(14) Uani 1 1 d . . .
H38A H 0.6689 0.3985 0.2047 0.085 Uiso 1 1 calc R . .
H38B H 0.5683 0.3345 0.2374 0.085 Uiso 1 1 calc R . .
C39 C 0.5472(5) 0.0026(7) 0.2755(5) 0.102(2) Uani 1 1 d . . .
H39A H 0.5277 0.0442 0.2314 0.153 Uiso 1 1 calc R . .
H39B H 0.4883 0.0048 0.3113 0.153 Uiso 1 1 calc R . .
H39C H 0.5590 -0.0723 0.2580 0.153 Uiso 1 1 calc R . .
Cl1 Cl 0.3010(15) 0.2253(16) 0.2360(11) 0.087(4) Uani 0.51(3) 1 d P A 1
O2 O 0.249(2) 0.306(2) 0.2829(13) 0.152(8) Uani 0.51(3) 1 d P A 1
O3 O 0.2657(19) 0.144(3) 0.2820(17) 0.149(9) Uani 0.51(3) 1 d P A 1
O4 O 0.2457(17) 0.2278(17) 0.1633(10) 0.158(9) Uani 0.51(3) 1 d P A 1
O5 O 0.4082(16) 0.222(2) 0.2165(19) 0.175(11) Uani 0.51(3) 1 d P A 1
Cl1' Cl 0.301(3) 0.224(3) 0.238(2) 0.131(7) Uani 0.49(3) 1 d P A 2
O2' O 0.3901(17) 0.2669(18) 0.2801(14) 0.175(10) Uani 0.49(3) 1 d P A 2
O3' O 0.256(2) 0.118(2) 0.2347(17) 0.145(8) Uani 0.49(3) 1 d P A 2
O4' O 0.2157(19) 0.298(2) 0.2291(19) 0.165(10) Uani 0.49(3) 1 d P A 2
O5' O 0.360(2) 0.221(2) 0.1693(13) 0.167(11) Uani 0.49(3) 1 d P A 2
Cl2 Cl 0.01(2) 0.50(2) 0.485(15) 0.11(3) Uani 0.33(11) 1 d P . 1
O6 O -0.012(8) 0.433(9) 0.547(6) 0.14(3) Uani 0.33(11) 1 d P . 1
O7 O 0.063(15) 0.593(11) 0.517(7) 0.11(3) Uani 0.33(11) 1 d P . 1
O8 O 0.054(7) 0.453(5) 0.421(5) 0.126(15) Uani 0.33(11) 1 d P . 1
O9 O -0.105(5) 0.524(6) 0.462(4) 0.12(2) Uani 0.33(11) 1 d P . 1
Cl2' Cl -0.02(3) 0.50(4) 0.48(2) 0.12(6) Uani 0.17(11) 1 d P . 2
O6' O -0.07(3) 0.41(3) 0.512(16) 0.13(7) Uani 0.17(11) 1 d P . 2
O7' O 0.021(15) 0.59(2) 0.532(12) 0.12(4) Uani 0.17(11) 1 d P . 2
O8' O 0.093(13) 0.450(9) 0.443(10) 0.13(3) Uani 0.17(11) 1 d P . 2
O9' O -0.077(10) 0.563(11) 0.433(9) 0.12(4) Uani 0.17(11) 1 d P . 2
Cl3 Cl 0.87(9) 0.37(6) 0.01(2) 0.18(8) Uani 0.17(3) 1 d P B 1
O10 O 0.929(12) 0.272(11) 0.006(5) 0.16(3) Uani 0.17(3) 1 d P B 1
O11 O 0.921(9) 0.460(6) 0.052(4) 0.19(3) Uani 0.17(3) 1 d P B 1
O12 O 0.818(11) 0.395(7) -0.064(6) 0.19(4) Uani 0.17(3) 1 d P B 1
O13 O 0.80(2) 0.389(14) 0.067(12) 0.18(5) Uani 0.17(3) 1 d P B 1
Cl3' Cl 0.88(5) 0.36(3) 0.007(13) 0.18(6) Uani 0.33(3) 1 d P B 2
O10' O 0.886(6) 0.264(6) 0.027(3) 0.166(18) Uani 0.33(3) 1 d P B 2
O11' O 0.816(13) 0.433(7) 0.062(7) 0.19(2) Uani 0.33(3) 1 d P B 2
O12' O 0.924(4) 0.429(3) -0.0463(19) 0.187(18) Uani 0.33(3) 1 d P B 2
O13' O 0.791(5) 0.335(4) -0.051(3) 0.195(19) Uani 0.33(3) 1 d P B 2
O1W O 0.4935(18) 0.5534(17) 0.1985(12) 0.218(8) Uani 0.50 1 d P C 1
H1WA H 0.5517 0.5881 0.1794 0.261 Uiso 0.50 1 d PR C 1
H1WB H 0.5228 0.5629 0.2444 0.261 Uiso 0.50 1 d PR C 1
O2W O 0.623(4) 0.648(5) 0.143(3) 0.22(2) Uani 0.20 1 d P D 2
H2WA H 0.5778 0.7001 0.1489 0.269 Uiso 0.20 1 d PR D 2
H2WB H 0.6717 0.6680 0.1119 0.269 Uiso 0.20 1 d PR D 2
O3W O 0.328(3) 0.761(3) 0.224(2) 0.243(16) Uani 0.30 1 d P E 2
H3WA H 0.3903 0.7681 0.2037 0.291 Uiso 0.30 1 d PR E 2
H3WB H 0.3073 0.6936 0.2174 0.291 Uiso 0.30 1 d PR E 2

loop_
_atom_site_aniso_label
_atom_site_aniso_U_11
_atom_site_aniso_U_22
_atom_site_aniso_U_33
_atom_site_aniso_U_23
_atom_site_aniso_U_13
_atom_site_aniso_U_12
Fe1 0.0466(4) 0.0597(4) 0.0530(5) 0.0002(3) 0.0106(3) -0.0093(3)
O1 0.0529(19) 0.081(2) 0.074(2) 0.0066(18) 0.0123(16) -0.0153(17)
N1 0.053(2) 0.059(2) 0.059(2) 0.0033(18) 0.0127(18) -0.0073(18)
N2 0.055(2) 0.065(2) 0.056(2) 0.0040(18) 0.0081(18) -0.0038(18)
N3 0.089(3) 0.063(3) 0.068(3) 0.007(2) 0.016(2) 0.006(2)
N4 0.043(2) 0.072(3) 0.067(3) 0.004(2) 0.0088(18) -0.0053(18)
N5 0.051(2) 0.065(2) 0.054(2) 0.0047(18) 0.0070(17) -0.0044(18)
N6 0.051(2) 0.060(2) 0.073(3) 0.000(2) -0.004(2) 0.0061(18)
N7 0.051(2) 0.059(2) 0.064(2) -0.0004(18) 0.0164(18) -0.0051(17)
N8 0.070(3) 0.081(3) 0.093(4) -0.016(3) 0.037(3) -0.009(2)
N9 0.061(2) 0.078(3) 0.052(2) 0.000(2) 0.0046(19) -0.016(2)
N10 0.072(3) 0.110(4) 0.060(3) 0.017(3) -0.005(2) -0.008(3)
C1 0.059(3) 0.072(3) 0.067(3) 0.003(2) 0.021(2) -0.012(2)
C2 0.063(3) 0.067(3) 0.073(3) 0.016(3) 0.020(3) -0.013(2)
C3 0.062(3) 0.053(3) 0.076(3) 0.001(2) 0.005(2) -0.010(2)
C4 0.072(3) 0.065(3) 0.068(3) 0.004(3) 0.019(3) 0.005(3)
C5 0.054(3) 0.072(3) 0.070(3) -0.002(3) 0.019(2) -0.003(2)
C6 0.054(3) 0.064(3) 0.094(4) 0.008(3) 0.018(3) 0.000(2)
C7 0.073(4) 0.075(4) 0.119(6) 0.019(4) 0.023(4) 0.008(3)
C8 0.086(4) 0.065(4) 0.139(7) 0.000(4) 0.033(4) 0.001(3)
C9 0.071(4) 0.082(5) 0.138(7) -0.040(4) 0.035(4) -0.013(3)
C10 0.065(3) 0.079(4) 0.088(4) -0.013(3) 0.017(3) -0.016(3)
C11 0.040(2) 0.069(3) 0.081(4) -0.001(3) 0.015(2) -0.005(2)
C12 0.068(3) 0.095(4) 0.074(4) 0.005(3) 0.004(3) -0.007(3)
C13 0.061(3) 0.052(3) 0.063(3) 0.003(2) 0.013(2) 0.005(2)
C14 0.069(3) 0.078(3) 0.065(3) 0.008(3) 0.017(3) 0.003(3)
C15 0.091(4) 0.088(4) 0.078(4) 0.013(3) 0.027(3) 0.005(3)
C16 0.117(6) 0.106(5) 0.068(4) 0.019(4) 0.015(4) 0.002(4)
C17 0.097(5) 0.089(4) 0.068(4) 0.008(3) -0.009(3) 0.006(3)
C18 0.069(3) 0.061(3) 0.065(3) 0.006(2) 0.004(3) 0.007(2)
C19 0.051(3) 0.093(4) 0.096(4) 0.001(3) -0.010(3) 0.002(3)
C20 0.050(3) 0.053(3) 0.063(3) -0.001(2) 0.004(2) -0.001(2)
C21 0.050(3) 0.064(3) 0.080(4) 0.000(2) 0.014(2) -0.010(2)
C22 0.055(3) 0.071(3) 0.064(3) -0.010(2) 0.018(2) -0.005(2)
C23 0.107(5) 0.108(5) 0.142(7) -0.025(5) 0.083(5) -0.014(4)
C24 0.075(4) 0.069(4) 0.099(5) -0.013(3) 0.031(3) -0.005(3)
C25 0.111(6) 0.088(5) 0.157(8) -0.006(5) 0.064(5) 0.000(4)
C26 0.135(7) 0.088(5) 0.181(10) 0.003(6) 0.053(7) 0.012(5)
C27 0.114(6) 0.070(4) 0.172(8) 0.014(5) 0.050(6) -0.007(4)
C28 0.078(4) 0.064(3) 0.103(5) -0.004(3) 0.027(3) -0.011(3)
C29 0.060(3) 0.071(3) 0.073(3) -0.005(3) 0.015(2) -0.009(2)
C30 0.058(3) 0.090(4) 0.059(3) -0.006(3) 0.013(2) -0.018(3)
C31 0.077(4) 0.109(5) 0.068(4) -0.022(3) 0.011(3) -0.024(3)
C32 0.084(4) 0.135(6) 0.086(5) -0.043(5) 0.024(4) -0.031(4)
C33 0.087(5) 0.155(8) 0.070(5) -0.013(5) 0.012(4) -0.029(5)
C34 0.085(5) 0.157(8) 0.063(4) 0.012(4) -0.006(3) -0.020(5)
C35 0.067(3) 0.111(5) 0.063(4) -0.004(3) 0.010(3) -0.024(3)
C36 0.119(7) 0.152(8) 0.092(5) 0.025(5) -0.013(5) 0.009(6)
C37 0.058(3) 0.078(4) 0.066(3) 0.016(3) 0.002(2) -0.015(3)
C38 0.060(3) 0.079(4) 0.072(4) 0.005(3) -0.001(3) -0.003(3)
C39 0.072(4) 0.116(5) 0.117(6) 0.024(4) -0.005(4) -0.031(4)
Cl1 0.061(8) 0.122(11) 0.075(9) -0.026(8) 0.015(7) -0.016(7)
O2 0.160(17) 0.188(16) 0.102(12) -0.048(12) 0.035(12) -0.014(12)
O3 0.125(12) 0.18(2) 0.156(19) 0.067(17) 0.046(14) -0.002(12)
O4 0.146(18) 0.209(17) 0.113(12) -0.011(11) -0.023(10) -0.020(12)
O5 0.101(13) 0.25(2) 0.17(3) 0.01(2) 0.024(13) -0.041(12)
Cl1' 0.099(16) 0.17(2) 0.120(17) -0.013(17) 0.021(15) -0.025(15)
O2' 0.127(15) 0.25(2) 0.136(15) -0.052(13) -0.021(11) -0.048(13)
O3' 0.124(11) 0.165(16) 0.142(18) -0.016(15) 0.022(13) -0.035(10)
O4' 0.142(17) 0.186(19) 0.17(3) 0.02(2) 0.007(14) -0.002(14)
O5' 0.15(3) 0.23(2) 0.111(13) -0.023(13) 0.031(13) -0.050(17)
Cl2 0.07(4) 0.070(18) 0.18(10) -0.02(5) -0.02(6) -0.01(3)
O6 0.10(5) 0.13(5) 0.19(6) -0.02(4) 0.01(4) -0.02(3)
O7 0.07(4) 0.11(3) 0.15(6) -0.05(5) 0.01(5) -0.02(3)
O8 0.08(3) 0.119(18) 0.17(4) -0.05(2) 0.00(2) -0.02(2)
O9 0.06(2) 0.12(3) 0.18(4) -0.03(3) -0.007(17) -0.022(15)
Cl2' 0.08(11) 0.11(9) 0.17(17) -0.03(5) 0.00(8) -0.02(7)
O6' 0.09(11) 0.12(7) 0.18(18) -0.03(12) 0.00(13) -0.02(6)
O7' 0.08(6) 0.11(8) 0.16(9) -0.04(6) 0.00(7) -0.02(6)
O8' 0.08(6) 0.12(3) 0.17(8) -0.04(4) 0.00(4) -0.01(4)
O9' 0.07(5) 0.12(5) 0.17(7) -0.03(5) -0.01(5) -0.02(4)
Cl3 0.26(13) 0.17(16) 0.10(12) 0.02(12) 0.03(8) -0.02(11)
O10 0.28(11) 0.13(5) 0.07(4) 0.04(3) 0.03(4) 0.00(6)
O11 0.27(9) 0.17(6) 0.13(5) 0.03(4) 0.04(5) -0.03(5)
O12 0.27(10) 0.16(7) 0.14(6) 0.05(5) 0.03(5) -0.02(7)
O13 0.26(12) 0.17(12) 0.12(5) 0.03(7) 0.03(6) -0.02(10)
Cl3' 0.27(12) 0.16(5) 0.11(7) 0.03(6) 0.03(4) -0.02(6)
O10' 0.27(5) 0.15(3) 0.08(2) 0.04(2) 0.03(2) -0.03(3)
O11' 0.26(7) 0.17(6) 0.14(3) 0.03(4) 0.04(3) -0.02(6)
O12' 0.28(5) 0.15(2) 0.13(2) 0.042(17) 0.05(2) -0.02(2)
O13' 0.26(5) 0.18(4) 0.15(3) 0.03(3) 0.01(3) -0.01(3)
O1W 0.24(2) 0.211(18) 0.205(18) 0.013(15) -0.029(15) 0.058(16)
O2W 0.23(5) 0.22(5) 0.22(5) 0.01(4) 0.00(4) 0.01(4)
O3W 0.24(4) 0.24(4) 0.25(4) 0.02(3) 0.00(3) 0.02(3)

loop_
_atom_type_symbol
_atom_type_description
_atom_type_scat_dispersion_real
_atom_type_scat_dispersion_imag
_atom_type_scat_source
C C 0.0033 0.0016 'International Tables Vol C Tables 4.2.6.8 and 6.1.1.4'
H H 0.0000 0.0000 'International Tables Vol C Tables 4.2.6.8 and 6.1.1.4'
N N 0.0061 0.0033 'International Tables Vol C Tables 4.2.6.8 and 6.1.1.4'
O O 0.0106 0.0060 'International Tables Vol C Tables 4.2.6.8 and 6.1.1.4'
Cl Cl 0.1484 0.1585 'International Tables Vol C Tables 4.2.6.8 and 6.1.1.4'
Fe Fe 0.3463 0.8444 'International Tables Vol C Tables 4.2.6.8 and 6.1.1.4'

loop_
_geom_angle_atom_site_label_1
_geom_angle_atom_site_label_2
_geom_angle_atom_site_label_3
_geom_angle
_geom_angle_site_symmetry_1
_geom_angle_site_symmetry_3
_geom_angle_publ_flag
O1 Fe1 N5 96.11(16) . . ?
O1 Fe1 N7 104.49(16) . . ?
N5 Fe1 N7 92.46(16) . . ?
O1 Fe1 N9 97.53(16) . . ?
N5 Fe1 N9 163.43(16) . . ?
N7 Fe1 N9 93.18(18) . . ?
O1 Fe1 N2 103.83(16) . . ?
N5 Fe1 N2 89.98(15) . . ?
N7 Fe1 N2 151.13(15) . . ?
N9 Fe1 N2 77.67(17) . . ?
O1 Fe1 N1 173.22(16) . . ?
N5 Fe1 N1 77.52(14) . . ?
N7 Fe1 N1 73.77(14) . . ?
N9 Fe1 N1 89.13(15) . . ?
N2 Fe1 N1 78.71(14) . . ?
C39 O1 Fe1 134.3(4) . . ?
C1 N1 C2 112.4(4) . . ?
C1 N1 C21 110.7(4) . . ?
C2 N1 C21 111.7(4) . . ?
C1 N1 Fe1 105.9(3) . . ?
C2 N1 Fe1 106.3(3) . . ?
C21 N1 Fe1 109.5(3) . . ?
C38 N2 C4 111.2(4) . . ?
C38 N2 C3 110.8(4) . . ?
C4 N2 C3 110.6(4) . . ?
C38 N2 Fe1 110.2(3) . . ?
C4 N2 Fe1 107.5(3) . . ?
C3 N2 Fe1 106.5(3) . . ?
C5 N3 C6 103.9(5) . . ?
C5 N4 C11 106.5(4) . . ?
C5 N4 C12 127.8(5) . . ?
C11 N4 C12 125.6(5) . . ?
C20 N5 C13 106.2(4) . . ?
C20 N5 Fe1 117.0(3) . . ?
C13 N5 Fe1 136.0(3) . . ?
C20 N6 C18 108.0(4) . . ?
C20 N6 C19 126.2(5) . . ?
C18 N6 C19 125.8(5) . . ?
C22 N7 C29 106.2(4) . . ?
C22 N7 Fe1 116.6(3) . . ?
C29 N7 Fe1 137.1(3) . . ?
C22 N8 C24 106.5(4) . . ?
C22 N8 C23 127.3(5) . . ?
C24 N8 C23 126.1(5) . . ?
C37 N9 C30 105.9(5) . . ?
C37 N9 Fe1 116.4(4) . . ?
C30 N9 Fe1 137.2(4) . . ?
C37 N10 C35 108.2(5) . . ?
C37 N10 C36 125.4(6) . . ?
C35 N10 C36 126.2(6) . . ?
N1 C1 C22 105.7(4) . . ?
N1 C1 H1A 110.6 . . ?
C22 C1 H1A 110.6 . . ?
N1 C1 H1B 110.6 . . ?
C22 C1 H1B 110.6 . . ?
H1A C1 H1B 108.7 . . ?
N1 C2 C3 109.8(4) . . ?
N1 C2 H2A 109.7 . . ?
C3 C2 H2A 109.7 . . ?
N1 C2 H2B 109.7 . . ?
C3 C2 H2B 109.7 . . ?
H2A C2 H2B 108.2 . . ?
N2 C3 C2 110.5(4) . . ?
N2 C3 H3A 109.6 . . ?
C2 C3 H3A 109.6 . . ?
N2 C3 H3B 109.6 . . ?
C2 C3 H3B 109.6 . . ?
H3A C3 H3B 108.1 . . ?
N2 C4 C5 115.1(4) . . ?
N2 C4 H4A 108.5 . . ?
C5 C4 H4A 108.5 . . ?
N2 C4 H4B 108.5 . . ?
C5 C4 H4B 108.5 . . ?
H4A C4 H4B 107.5 . . ?
N3 C5 N4 113.3(5) . . ?
N3 C5 C4 125.7(5) . . ?
N4 C5 C4 121.0(5) . . ?
C11 C6 N3 111.0(5) . . ?
C11 C6 C7 119.6(6) . . ?
N3 C6 C7 129.3(6) . . ?
C8 C7 C6 118.2(7) . . ?
C8 C7 H7 120.9 . . ?
C6 C7 H7 120.9 . . ?
C7 C8 C9 120.8(7) . . ?
C7 C8 H8 119.6 . . ?
C9 C8 H8 119.6 . . ?
C10 C9 C8 122.7(6) . . ?
C10 C9 H9 118.6 . . ?
C8 C9 H9 118.6 . . ?
C9 C10 C11 115.1(7) . . ?
C9 C10 H10 122.5 . . ?
C11 C10 H10 122.5 . . ?
N4 C11 C6 105.2(5) . . ?
N4 C11 C10 131.3(6) . . ?
C6 C11 C10 123.5(5) . . ?
N4 C12 H12A 109.5 . . ?
N4 C12 H12B 109.5 . . ?
H12A C12 H12B 109.5 . . ?
N4 C12 H12C 109.5 . . ?
H12A C12 H12C 109.5 . . ?
H12B C12 H12C 109.5 . . ?
C14 C13 N5 131.5(5) . . ?
C14 C13 C18 120.5(5) . . ?
N5 C13 C18 108.0(4) . . ?
C15 C14 C13 117.7(6) . . ?
C15 C14 H14 121.1 . . ?
C13 C14 H14 121.1 . . ?
C14 C15 C16 121.3(6) . . ?
C14 C15 H15 119.4 . . ?
C16 C15 H15 119.4 . . ?
C17 C16 C15 121.4(6) . . ?
C17 C16 H16 119.3 . . ?
C15 C16 H16 119.3 . . ?
C18 C17 C16 117.3(6) . . ?
C18 C17 H17 121.3 . . ?
C16 C17 H17 121.3 . . ?
C17 C18 N6 132.5(5) . . ?
C17 C18 C13 121.7(5) . . ?
N6 C18 C13 105.8(4) . . ?
N6 C19 H19A 109.5 . . ?
N6 C19 H19B 109.5 . . ?
H19A C19 H19B 109.5 . . ?
N6 C19 H19C 109.5 . . ?
H19A C19 H19C 109.5 . . ?
H19B C19 H19C 109.5 . . ?
N6 C20 N5 112.0(4) . . ?
N6 C20 C21 125.9(4) . . ?
N5 C20 C21 122.1(4) . . ?
N1 C21 C20 111.8(4) . . ?
N1 C21 H21A 109.3 . . ?
C20 C21 H21A 109.3 . . ?
N1 C21 H21B 109.3 . . ?
C20 C21 H21B 109.3 . . ?
H21A C21 H21B 107.9 . . ?
N7 C22 N8 112.5(5) . . ?
N7 C22 C1 120.3(4) . . ?
N8 C22 C1 127.2(4) . . ?
N8 C23 H23A 109.5 . . ?
N8 C23 H23B 109.5 . . ?
H23A C23 H23B 109.5 . . ?
N8 C23 H23C 109.5 . . ?
H23A C23 H23C 109.5 . . ?
H23B C23 H23C 109.5 . . ?
C25 C24 C29 121.7(6) . . ?
C25 C24 N8 132.5(6) . . ?
C29 C24 N8 105.9(5) . . ?
C26 C25 C24 117.7(7) . . ?
C26 C25 H25 121.2 . . ?
C24 C25 H25 121.2 . . ?
C25 C26 C27 121.8(8) . . ?
C25 C26 H26 119.1 . . ?
C27 C26 H26 119.1 . . ?
C28 C27 C26 121.0(7) . . ?
C28 C27 H27 119.5 . . ?
C26 C27 H27 119.5 . . ?
C27 C28 C29 117.2(6) . . ?
C27 C28 H28 121.4 . . ?
C29 C28 H28 121.4 . . ?
N7 C29 C24 108.9(5) . . ?
N7 C29 C28 130.4(5) . . ?
C24 C29 C28 120.6(6) . . ?
C31 C30 C35 120.2(6) . . ?
C31 C30 N9 132.2(6) . . ?
C35 C30 N9 107.5(5) . . ?
C30 C31 C32 117.7(8) . . ?
C30 C31 H31 121.2 . . ?
C32 C31 H31 121.2 . . ?
C33 C32 C31 121.2(8) . . ?
C33 C32 H32 119.4 . . ?
C31 C32 H32 119.4 . . ?
C34 C33 C32 122.4(7) . . ?
C34 C33 H33 118.8 . . ?
C32 C33 H33 118.8 . . ?
C33 C34 C35 117.2(8) . . ?
C33 C34 H34 121.4 . . ?
C35 C34 H34 121.4 . . ?
N10 C35 C34 132.8(7) . . ?
N10 C35 C30 105.9(5) . . ?
C34 C35 C30 121.3(7) . . ?
N10 C36 H36A 109.5 . . ?
N10 C36 H36B 109.5 . . ?
H36A C36 H36B 109.5 . . ?
N10 C36 H36C 109.5 . . ?
H36A C36 H36C 109.5 . . ?
H36B C36 H36C 109.5 . . ?
N9 C37 N10 112.4(5) . . ?
N9 C37 C38 122.8(5) . . ?
N10 C37 C38 124.8(6) . . ?
N2 C38 C37 110.7(5) . . ?
N2 C38 H38A 109.5 . . ?
C37 C38 H38A 109.5 . . ?
N2 C38 H38B 109.5 . . ?
C37 C38 H38B 109.5 . . ?
H38A C38 H38B 108.1 . . ?
O1 C39 H39A 109.5 . . ?
O1 C39 H39B 109.5 . . ?
H39A C39 H39B 109.5 . . ?
O1 C39 H39C 109.5 . . ?
H39A C39 H39C 109.5 . . ?
H39B C39 H39C 109.5 . . ?
O5 Cl1 O3 116(2) . . ?
O5 Cl1 O4 102.3(18) . . ?
O3 Cl1 O4 115.4(16) . . ?
O5 Cl1 O2 128.6(19) . . ?
O3 Cl1 O2 91(2) . . ?
O4 Cl1 O2 104.0(17) . . ?
O2' Cl1' O3' 130(4) . . ?
O2' Cl1' O4' 114(3) . . ?
O3' Cl1' O4' 109(3) . . ?
O2' Cl1' O5' 91(2) . . ?
O3' Cl1' O5' 101(2) . . ?
O4' Cl1' O5' 107(4) . . ?
O8 Cl2 O6 119(10) . . ?
O8 Cl2 O7 112(10) . . ?
O6 Cl2 O7 106(10) . . ?
O8 Cl2 O9 108(10) . . ?
O6 Cl2 O9 101(10) . . ?
O7 Cl2 O9 110(10) . . ?
O7' Cl2' O6' 118(10) . . ?
O7' Cl2' O9' 95(10) . . ?
O6' Cl2' O9' 121(10) . . ?
O7' Cl2' O8' 104(10) . . ?
O6' Cl2' O8' 104(10) . . ?
O9' Cl2' O8' 115(10) . . ?
O13 Cl3 O12 109(10) . . ?
O13 Cl3 O11 77(10) . . ?
O12 Cl3 O11 116(10) . . ?
O13 Cl3 O10 120(10) . . ?
O12 Cl3 O10 113(10) . . ?
O11 Cl3 O10 117(10) . . ?
O10' Cl3' O12' 140(10) . . ?
O10' Cl3' O13' 95(10) . . ?
O12' Cl3' O13' 88(10) . . ?
O10' Cl3' O11' 112(10) . . ?
O12' Cl3' O11' 106(10) . . ?
O13' Cl3' O11' 97(10) . . ?
H1WA O1W H1WB 90.2 . . ?
H2WA O2W H2WB 108.6 . . ?
H3WA O3W H3WB 107.7 . . ?

loop_
_geom_bond_atom_site_label_1
_geom_bond_atom_site_label_2
_geom_bond_distance
_geom_bond_site_symmetry_2
_geom_bond_publ_flag
Fe1 O1 1.816(3) . ?
Fe1 N5 2.082(4) . ?
Fe1 N7 2.086(4) . ?
Fe1 N9 2.088(4) . ?
Fe1 N2 2.284(4) . ?
Fe1 N1 2.325(4) . ?
O1 C39 1.384(7) . ?
N1 C1 1.469(7) . ?
N1 C2 1.472(7) . ?
N1 C21 1.476(7) . ?
N2 C38 1.476(7) . ?
N2 C4 1.487(7) . ?
N2 C3 1.497(6) . ?
N3 C5 1.321(7) . ?
N3 C6 1.389(7) . ?
N4 C5 1.367(7) . ?
N4 C11 1.383(7) . ?
N4 C12 1.452(7) . ?
N5 C20 1.339(6) . ?
N5 C13 1.389(6) . ?
N6 C20 1.319(6) . ?
N6 C18 1.394(7) . ?
N6 C19 1.465(6) . ?
N7 C22 1.324(6) . ?
N7 C29 1.372(7) . ?
N8 C22 1.336(7) . ?
N8 C24 1.397(8) . ?
N8 C23 1.492(7) . ?
N9 C37 1.320(7) . ?
N9 C30 1.406(7) . ?
N10 C37 1.333(7) . ?
N10 C35 1.373(8) . ?
N10 C36 1.496(10) . ?
C1 C22 1.504(7) . ?
C1 H1A 0.9700 . ?
C1 H1B 0.9700 . ?
C2 C3 1.525(7) . ?
C2 H2A 0.9700 . ?
C2 H2B 0.9700 . ?
C3 H3A 0.9700 . ?
C3 H3B 0.9700 . ?
C4 C5 1.494(8) . ?
C4 H4A 0.9700 . ?
C4 H4B 0.9700 . ?
C6 C11 1.385(8) . ?
C6 C7 1.405(8) . ?
C7 C8 1.358(10) . ?
C7 H7 0.9300 . ?
C8 C9 1.402(11) . ?
C8 H8 0.9300 . ?
C9 C10 1.385(10) . ?
C9 H9 0.9300 . ?
C10 C11 1.386(8) . ?
C10 H10 0.9300 . ?
C12 H12A 0.9600 . ?
C12 H12B 0.9600 . ?
C12 H12C 0.9600 . ?
C13 C14 1.387(7) . ?
C13 C18 1.395(7) . ?
C14 C15 1.362(8) . ?
C14 H14 0.9300 . ?
C15 C16 1.394(10) . ?
C15 H15 0.9300 . ?
C16 C17 1.374(10) . ?
C16 H16 0.9300 . ?
C17 C18 1.367(8) . ?
C17 H17 0.9300 . ?
C19 H19A 0.9600 . ?
C19 H19B 0.9600 . ?
C19 H19C 0.9600 . ?
C20 C21 1.495(7) . ?
C21 H21A 0.9700 . ?
C21 H21B 0.9700 . ?
C23 H23A 0.9600 . ?
C23 H23B 0.9600 . ?
C23 H23C 0.9600 . ?
C24 C25 1.368(9) . ?
C24 C29 1.385(8) . ?
C25 C26 1.347(11) . ?
C25 H25 0.9300 . ?
C26 C27 1.402(12) . ?
C26 H26 0.9300 . ?
C27 C28 1.361(9) . ?
C27 H27 0.9300 . ?
C28 C29 1.396(8) . ?
C28 H28 0.9300 . ?
C30 C31 1.364(9) . ?
C30 C35 1.405(9) . ?
C31 C32 1.406(9) . ?
C31 H31 0.9300 . ?
C32 C33 1.360(11) . ?
C32 H32 0.9300 . ?
C33 C34 1.356(12) . ?
C33 H33 0.9300 . ?
C34 C35 1.395(9) . ?
C34 H34 0.9300 . ?
C36 H36A 0.9600 . ?
C36 H36B 0.9600 . ?
C36 H36C 0.9600 . ?
C37 C38 1.491(8) . ?
C38 H38A 0.9700 . ?
C38 H38B 0.9700 . ?
C39 H39A 0.9600 . ?
C39 H39B 0.9600 . ?
C39 H39C 0.9600 . ?
Cl1 O5 1.36(3) . ?
Cl1 O3 1.38(3) . ?
Cl1 O4 1.39(3) . ?
Cl1 O2 1.41(3) . ?
Cl1' O2' 1.34(3) . ?
Cl1' O3' 1.38(3) . ?
Cl1' O4' 1.41(3) . ?
Cl1' O5' 1.41(3) . ?
Cl2 O8 1.4(2) . ?
Cl2 O6 1.4(3) . ?
Cl2 O7 1.4(3) . ?
Cl2 O9 1.4(3) . ?
Cl2' O7' 1.4(6) . ?
Cl2' O6' 1.4(5) . ?
Cl2' O9' 1.4(4) . ?
Cl2' O8' 1.6(4) . ?
Cl3 O13 1.4(8) . ?
Cl3 O12 1.4(8) . ?
Cl3 O11 1.4(5) . ?
Cl3 O10 1.4(12) . ?
Cl3' O10' 1.3(5) . ?
Cl3' O12' 1.4(3) . ?
Cl3' O13' 1.4(4) . ?
Cl3' O11' 1.5(5) . ?
O1W H1WA 0.8963 . ?
O1W H1WB 0.8500 . ?
O2W H2WA 0.8500 . ?
O2W H2WB 0.8499 . ?
O3W H3WA 0.8499 . ?
O3W H3WB 0.8500 . ?
